data_7037496
loop_
_publ_author_name
'Francos, Javier'
'Kennedy, Alan R.'
'O'Hara, Charles T'

_publ_section_title
;
 Synthetic and reactivity studies of hetero-tri-anionic sodium zincates.
;
_journal_issue 14
_journal_name_full 'Dalton transactions (Cambridge, England : 2003)'
_journal_page_first 6222
_journal_page_last 6233
_journal_paper_doi 10.1039/c5dt04329h
_journal_volume 45
_journal_year 2016
_chemical_formula_sum 'C28 H61 N4 Na O Zn'
_chemical_formula_weight 558.17
_chemical_name_systematic
; 
 ? 
;
_chemical_properties_physical 'Air-sensitive, Moisture-sensitive, Oxygen-sensitive'
_space_group_IT_number 2
_symmetry_cell_setting triclinic
_symmetry_space_group_name_Hall '-P 1'
_symmetry_space_group_name_H-M 'P -1'
_atom_sites_solution_hydrogens geom
_atom_sites_solution_primary direct
_atom_sites_solution_secondary difmap
_audit_creation_method SHELXL-97
_audit_update_record
;
2015-11-02 deposited with the CCDC.
2015-11-30 downloaded from the CCDC.
;
_cell_angle_alpha 86.581(7)
_cell_angle_beta 73.239(8)
_cell_angle_gamma 76.553(7)
_cell_formula_units_Z 2
_cell_length_a 10.5426(9)
_cell_length_b 10.6529(9)
_cell_length_c 15.3375(13)
_cell_measurement_reflns_used 7104
_cell_measurement_temperature 123(2)
_cell_measurement_theta_max 29.6022
_cell_measurement_theta_min 3.1284
_cell_volume 1604.1(2)
_computing_cell_refinement CrysalisPro
_computing_data_collection CrysalisPro
_computing_data_reduction CrysalisPro
_computing_structure_refinement 'SHELXL-97 (Sheldrick, 1997)'
_computing_structure_solution 'SHELXS-97 (Sheldrick, 1990)'
_diffrn_ambient_temperature 123(2)
_diffrn_measured_fraction_theta_full 0.998
_diffrn_measured_fraction_theta_max 0.998
_diffrn_measurement_device_type 'Oxford Diffraction Xcalibur E'
_diffrn_measurement_method omega-scans
_diffrn_radiation_monochromator graphite
_diffrn_radiation_source 'fine-focus sealed tube'
_diffrn_radiation_type MoK\a
_diffrn_radiation_wavelength 0.71073
_diffrn_reflns_av_R_equivalents 0.0327
_diffrn_reflns_av_sigmaI/netI 0.0486
_diffrn_reflns_limit_h_max 13
_diffrn_reflns_limit_h_min -13
_diffrn_reflns_limit_k_max 13
_diffrn_reflns_limit_k_min -13
_diffrn_reflns_limit_l_max 19
_diffrn_reflns_limit_l_min -19
_diffrn_reflns_number 17293
_diffrn_reflns_theta_full 27.00
_diffrn_reflns_theta_max 27.00
_diffrn_reflns_theta_min 3.13
_exptl_absorpt_coefficient_mu 0.804
_exptl_absorpt_correction_T_max 1.00000
_exptl_absorpt_correction_T_min 0.94691
_exptl_absorpt_correction_type multi-scan
_exptl_absorpt_process_details 'As implemented within CrysalisPro'
_exptl_crystal_colour colourless
_exptl_crystal_density_diffrn 1.156
_exptl_crystal_density_method 'not measured'
_exptl_crystal_description fragment
_exptl_crystal_F_000 612
_exptl_crystal_size_max 0.2
_exptl_crystal_size_mid 0.15
_exptl_crystal_size_min 0.1
_refine_diff_density_max 1.264
_refine_diff_density_min -0.421
_refine_diff_density_rms 0.062
_refine_ls_extinction_method none
_refine_ls_goodness_of_fit_ref 1.026
_refine_ls_hydrogen_treatment constr
_refine_ls_matrix_type full
_refine_ls_number_parameters 358
_refine_ls_number_reflns 7011
_refine_ls_number_restraints 71
_refine_ls_restrained_S_all 1.025
_refine_ls_R_factor_all 0.0605
_refine_ls_R_factor_gt 0.0456
_refine_ls_shift/su_max 0.001
_refine_ls_shift/su_mean 0.000
_refine_ls_structure_factor_coef Fsqd
_refine_ls_weighting_details 'calc w=1/[\s^2^(Fo^2^)+(0.0422P)^2^+1.1569P] where P=(Fo^2^+2Fc^2^)/3'
_refine_ls_weighting_scheme calc
_refine_ls_wR_factor_gt 0.0993
_refine_ls_wR_factor_ref 0.1075
_reflns_number_gt 5790
_reflns_number_total 7011
_reflns_threshold_expression I>2sigma(I)
_cod_data_source_file c5dt04329h2.cif
_cod_data_source_block shelxl_zz
_cod_depositor_comments 'Adding full bibliography for 7037489--7037496.cif.'
_cod_database_code 7037496

loop_
_symmetry_equiv_pos_as_xyz
'x, y, z'
'-x, -y, -z'

loop_
_atom_site_label
_atom_site_type_symbol
_atom_site_fract_x
_atom_site_fract_y
_atom_site_fract_z
_atom_site_U_iso_or_equiv
_atom_site_adp_type
_atom_site_occupancy
_atom_site_symmetry_multiplicity
_atom_site_calc_flag
_atom_site_refinement_flags
_atom_site_disorder_assembly
_atom_site_disorder_group
Zn1 Zn 0.95423(3) 0.34030(2) 0.258799(18) 0.02544(9) Uani 1 1 d . A .
Na1 Na 1.08212(10) 0.57836(8) 0.23168(6) 0.0274(2) Uani 1 1 d . . .
O1 O 1.13936(16) 0.36118(14) 0.23783(11) 0.0276(4) Uani 1 1 d . A .
N3 N 0.8572(2) 0.52482(17) 0.27566(12) 0.0243(4) Uani 1 1 d . A .
N4 N 1.2400(2) 0.24052(17) 0.22204(12) 0.0238(4) Uani 1 1 d . . .
N1 N 1.1616(11) 0.7415(11) 0.3027(6) 0.0375(10) Uani 0.499(4) 1 d PDU A 1
N2 N 1.140(3) 0.750(3) 0.104(2) 0.0379(13) Uani 0.499(4) 1 d PDU A 1
C1 C 1.0806(8) 0.7901(7) 0.3944(5) 0.0525(12) Uani 0.499(4) 1 d PDU A 1
H1A H 1.0835 0.7191 0.4379 0.079 Uiso 0.499(4) 1 calc PR A 1
H1B H 0.9862 0.8262 0.3943 0.079 Uiso 0.499(4) 1 calc PR A 1
H1C H 1.1181 0.8574 0.4120 0.079 Uiso 0.499(4) 1 calc PR A 1
C2 C 1.2986(11) 0.6886(10) 0.3123(7) 0.063(2) Uani 0.499(4) 1 d PDU A 1
H2A H 1.3280 0.7547 0.3385 0.094 Uiso 0.499(4) 1 calc PR A 1
H2B H 1.3621 0.6624 0.2523 0.094 Uiso 0.499(4) 1 calc PR A 1
H2C H 1.2972 0.6136 0.3525 0.094 Uiso 0.499(4) 1 calc PR A 1
C3 C 1.1624(8) 0.8506(6) 0.2396(4) 0.0527(11) Uani 0.499(4) 1 d PDU A 1
H3A H 1.2132 0.9087 0.2557 0.063 Uiso 0.499(4) 1 calc PR A 1
H3B H 1.0676 0.8997 0.2480 0.063 Uiso 0.499(4) 1 calc PR A 1
C4 C 1.225(2) 0.8126(19) 0.1401(7) 0.057(2) Uani 0.499(4) 1 d PDU A 1
H4A H 1.2401 0.8907 0.1041 0.068 Uiso 0.499(4) 1 calc PR A 1
H4B H 1.3147 0.7528 0.1329 0.068 Uiso 0.499(4) 1 calc PR A 1
C5 C 1.028(3) 0.851(4) 0.0877(17) 0.059(3) Uani 0.499(4) 1 d PDU A 1
H5A H 0.9728 0.8942 0.1453 0.089 Uiso 0.499(4) 1 calc PR A 1
H5B H 0.9710 0.8109 0.0624 0.089 Uiso 0.499(4) 1 calc PR A 1
H5C H 1.0645 0.9138 0.0446 0.089 Uiso 0.499(4) 1 calc PR A 1
C6 C 1.222(2) 0.690(2) 0.0161(16) 0.047(3) Uani 0.499(4) 1 d PDU A 1
H6A H 1.2567 0.7549 -0.0258 0.071 Uiso 0.499(4) 1 calc PR A 1
H6B H 1.1655 0.6500 -0.0096 0.071 Uiso 0.499(4) 1 calc PR A 1
H6C H 1.2987 0.6229 0.0250 0.071 Uiso 0.499(4) 1 calc PR A 1
C7 C 1.3594(3) 0.3314(3) 0.3185(2) 0.0438(7) Uani 1 1 d . . .
H7A H 1.4402 0.3388 0.2689 0.066 Uiso 1 1 calc R A .
H7B H 1.3838 0.3151 0.3758 0.066 Uiso 1 1 calc R . .
H7C H 1.2899 0.4119 0.3238 0.066 Uiso 1 1 calc R . .
C8 C 1.1927(3) 0.1972(3) 0.38251(16) 0.0356(6) Uani 1 1 d . . .
H8A H 1.1243 0.2779 0.4003 0.053 Uiso 1 1 calc R A .
H8B H 1.2329 0.1678 0.4324 0.053 Uiso 1 1 calc R . .
H8C H 1.1495 0.1313 0.3692 0.053 Uiso 1 1 calc R . .
C9 C 1.3035(2) 0.2195(2) 0.29799(16) 0.0276(5) Uani 1 1 d . A .
C10 C 1.4159(3) 0.0959(2) 0.27782(17) 0.0320(6) Uani 1 1 d . . .
H10A H 1.4651 0.0858 0.3248 0.038 Uiso 1 1 calc R A .
H10B H 1.3736 0.0210 0.2824 0.038 Uiso 1 1 calc R . .
C11 C 1.5168(3) 0.0941(3) 0.18506(18) 0.0369(6) Uani 1 1 d . A .
H11A H 1.5667 0.1632 0.1814 0.044 Uiso 1 1 calc R . .
H11B H 1.5835 0.0101 0.1744 0.044 Uiso 1 1 calc R . .
C12 C 1.4405(3) 0.1148(2) 0.11402(17) 0.0353(6) Uani 1 1 d . . .
H12A H 1.3981 0.0409 0.1149 0.042 Uiso 1 1 calc R A .
H12B H 1.5060 0.1166 0.0532 0.042 Uiso 1 1 calc R . .
C13 C 1.3299(3) 0.2397(3) 0.12808(17) 0.0361(6) Uani 1 1 d . A .
C14 C 1.2404(3) 0.2344(4) 0.06631(19) 0.0616(10) Uani 1 1 d . . .
H14A H 1.1925 0.1645 0.0860 0.092 Uiso 1 1 calc R A .
H14B H 1.2974 0.2185 0.0033 0.092 Uiso 1 1 calc R . .
H14C H 1.1740 0.3168 0.0700 0.092 Uiso 1 1 calc R . .
C15 C 1.3940(4) 0.3571(3) 0.1031(2) 0.0637(11) Uani 1 1 d . . .
H15A H 1.3263 0.4355 0.1285 0.095 Uiso 1 1 calc R A .
H15B H 1.4252 0.3641 0.0367 0.095 Uiso 1 1 calc R . .
H15C H 1.4714 0.3466 0.1281 0.095 Uiso 1 1 calc R . .
C16 C 0.6707(3) 0.5031(3) 0.20592(19) 0.0391(6) Uani 1 1 d . A .
H16A H 0.7045 0.4093 0.2064 0.059 Uiso 1 1 calc R . .
H16B H 0.6414 0.5276 0.1510 0.059 Uiso 1 1 calc R . .
H16C H 0.5936 0.5297 0.2600 0.059 Uiso 1 1 calc R . .
C17 C 0.8912(3) 0.5392(2) 0.11371(16) 0.0362(6) Uani 1 1 d . A .
H17A H 0.9657 0.5820 0.1091 0.054 Uiso 1 1 calc R . .
H17B H 0.8485 0.5699 0.0652 0.054 Uiso 1 1 calc R . .
H17C H 0.9271 0.4456 0.1076 0.054 Uiso 1 1 calc R . .
C18 C 0.7853(3) 0.5704(2) 0.20655(16) 0.0299(5) Uani 1 1 d . . .
C19 C 0.7293(3) 0.7169(2) 0.21363(17) 0.0368(6) Uani 1 1 d . A .
H19A H 0.8060 0.7605 0.1928 0.044 Uiso 1 1 calc R . .
H19B H 0.6706 0.7427 0.1725 0.044 Uiso 1 1 calc R . .
C20 C 0.6475(3) 0.7623(2) 0.30994(18) 0.0370(6) Uani 1 1 d . . .
H20A H 0.6211 0.8578 0.3120 0.044 Uiso 1 1 calc R A .
H20B H 0.5635 0.7290 0.3283 0.044 Uiso 1 1 calc R . .
C21 C 0.7323(3) 0.7140(2) 0.37520(17) 0.0333(6) Uani 1 1 d . A .
H21A H 0.6768 0.7403 0.4380 0.040 Uiso 1 1 calc R . .
H21B H 0.8112 0.7549 0.3602 0.040 Uiso 1 1 calc R . .
C22 C 0.7832(2) 0.5675(2) 0.37095(15) 0.0272(5) Uani 1 1 d . . .
C23 C 0.8854(3) 0.5285(2) 0.42602(16) 0.0327(6) Uani 1 1 d . A .
H23A H 0.9143 0.4341 0.4266 0.049 Uiso 1 1 calc R . .
H23B H 0.8430 0.5608 0.4886 0.049 Uiso 1 1 calc R . .
H23C H 0.9647 0.5653 0.3983 0.049 Uiso 1 1 calc R . .
C24 C 0.6638(3) 0.5032(3) 0.41781(18) 0.0387(6) Uani 1 1 d . A .
H24A H 0.5865 0.5400 0.3938 0.058 Uiso 1 1 calc R . .
H24B H 0.6370 0.5188 0.4836 0.058 Uiso 1 1 calc R . .
H24C H 0.6923 0.4101 0.4057 0.058 Uiso 1 1 calc R . .
C25 C 0.9143(3) 0.1723(2) 0.2433(2) 0.0395(6) Uani 1 1 d . . .
H25A H 0.9089 0.1681 0.1802 0.047 Uiso 1 1 calc R A .
H25B H 0.9934 0.1042 0.2487 0.047 Uiso 1 1 calc R . .
C26 C 0.7876(3) 0.1373(2) 0.30660(19) 0.0374(6) Uani 1 1 d . A .
H26A H 0.7779 0.0550 0.2853 0.045 Uiso 1 1 calc R . .
H26B H 0.7073 0.2047 0.3024 0.045 Uiso 1 1 calc R . .
C27 C 0.7876(3) 0.1231(3) 0.40593(19) 0.0413(7) Uani 1 1 d . . .
H27A H 0.8633 0.0508 0.4111 0.050 Uiso 1 1 calc R A .
H27B H 0.8041 0.2029 0.4262 0.050 Uiso 1 1 calc R . .
C28 C 0.6556(4) 0.0983(3) 0.4684(2) 0.0546(8) Uani 1 1 d . A .
H28A H 0.5809 0.1722 0.4666 0.082 Uiso 1 1 calc R . .
H28B H 0.6628 0.0865 0.5308 0.082 Uiso 1 1 calc R . .
H28C H 0.6377 0.0203 0.4481 0.082 Uiso 1 1 calc R . .
N1A N 1.1874(11) 0.7295(11) 0.2968(6) 0.0375(10) Uani 0.501(4) 1 d PD A 2
N2A N 1.148(3) 0.758(3) 0.105(2) 0.0379(13) Uani 0.501(4) 1 d PD A 2
C3A C 1.2760(8) 0.7779(6) 0.2158(4) 0.0527(11) Uani 0.501(4) 1 d PD A 2
H3A1 H 1.3492 0.7046 0.1852 0.063 Uiso 0.501(4) 1 calc PR A 2
H3A2 H 1.3193 0.8398 0.2357 0.063 Uiso 0.501(4) 1 calc PR A 2
C1A C 1.0774(8) 0.8339(6) 0.3465(5) 0.0525(12) Uani 0.501(4) 1 d PD A 2
H1A1 H 1.1160 0.9036 0.3593 0.079 Uiso 0.501(4) 1 calc PR A 2
H1A2 H 1.0274 0.8006 0.4038 0.079 Uiso 0.501(4) 1 calc PR A 2
H1A3 H 1.0153 0.8672 0.3094 0.079 Uiso 0.501(4) 1 calc PR A 2
C6A C 1.252(2) 0.680(2) 0.0312(16) 0.047(3) Uani 0.501(4) 1 d PD A 2
H6A1 H 1.2142 0.6143 0.0115 0.071 Uiso 0.501(4) 1 calc PR A 2
H6A2 H 1.3304 0.6370 0.0528 0.071 Uiso 0.501(4) 1 calc PR A 2
H6A3 H 1.2815 0.7355 -0.0202 0.071 Uiso 0.501(4) 1 calc PR A 2
C2A C 1.2671(11) 0.6670(10) 0.3585(7) 0.063(2) Uani 0.501(4) 1 d PD A 2
H2A1 H 1.3455 0.6021 0.3246 0.094 Uiso 0.501(4) 1 calc PR A 2
H2A2 H 1.2099 0.6251 0.4081 0.094 Uiso 0.501(4) 1 calc PR A 2
H2A3 H 1.2989 0.7321 0.3839 0.094 Uiso 0.501(4) 1 calc PR A 2
C5A C 1.046(3) 0.841(3) 0.0667(17) 0.059(3) Uani 0.501(4) 1 d PD A 2
H5A1 H 0.9714 0.8880 0.1159 0.089 Uiso 0.501(4) 1 calc PR A 2
H5A2 H 1.0101 0.7873 0.0339 0.089 Uiso 0.501(4) 1 calc PR A 2
H5A3 H 1.0877 0.9021 0.0245 0.089 Uiso 0.501(4) 1 calc PR A 2
C4A C 1.204(2) 0.8436(19) 0.1477(8) 0.057(2) Uani 0.501(4) 1 d PD A 2
H4A1 H 1.1286 0.9151 0.1788 0.068 Uiso 0.501(4) 1 calc PR A 2
H4A2 H 1.2684 0.8817 0.0994 0.068 Uiso 0.501(4) 1 calc PR A 2

loop_
_atom_site_aniso_label
_atom_site_aniso_U_11
_atom_site_aniso_U_22
_atom_site_aniso_U_33
_atom_site_aniso_U_23
_atom_site_aniso_U_13
_atom_site_aniso_U_12
Zn1 0.02569(16) 0.01879(13) 0.03039(16) -0.00123(10) -0.00798(12) -0.00180(10)
Na1 0.0280(5) 0.0195(4) 0.0334(5) -0.0019(4) -0.0069(4) -0.0046(4)
O1 0.0201(9) 0.0175(7) 0.0390(9) 0.0010(7) -0.0050(7) 0.0035(6)
N3 0.0273(11) 0.0210(9) 0.0222(9) -0.0008(7) -0.0064(8) -0.0011(8)
N4 0.0218(10) 0.0194(9) 0.0263(10) -0.0017(7) -0.0063(8) 0.0027(8)
N1 0.041(3) 0.0232(19) 0.0551(17) 0.0002(14) -0.0238(18) -0.0071(19)
N2 0.046(2) 0.031(3) 0.0325(13) -0.0003(13) 0.0013(15) -0.0165(19)
C1 0.067(3) 0.044(3) 0.055(3) -0.006(2) -0.027(3) -0.016(3)
C2 0.060(4) 0.037(3) 0.107(8) -0.007(4) -0.049(5) -0.007(3)
C3 0.073(3) 0.038(2) 0.057(3) 0.0029(19) -0.022(3) -0.030(2)
C4 0.075(5) 0.043(8) 0.055(2) 0.000(3) -0.006(3) -0.032(4)
C5 0.063(7) 0.044(4) 0.053(9) 0.014(6) 0.002(7) -0.003(4)
C6 0.048(8) 0.042(3) 0.042(6) 0.001(4) 0.002(4) -0.011(5)
C7 0.0334(16) 0.0415(15) 0.0584(18) -0.0183(13) -0.0132(14) -0.0072(12)
C8 0.0367(16) 0.0389(14) 0.0270(13) -0.0006(11) -0.0089(11) -0.0001(12)
C9 0.0255(13) 0.0246(11) 0.0317(12) -0.0052(9) -0.0107(10) 0.0009(10)
C10 0.0287(14) 0.0300(12) 0.0336(13) -0.0032(10) -0.0120(11) 0.0055(10)
C11 0.0283(15) 0.0326(13) 0.0432(15) -0.0039(11) -0.0080(12) 0.0049(11)
C12 0.0328(15) 0.0332(13) 0.0291(13) -0.0050(10) -0.0010(11) 0.0051(11)
C13 0.0306(15) 0.0378(14) 0.0279(13) 0.0052(11) -0.0002(11) 0.0046(11)
C14 0.050(2) 0.092(3) 0.0246(14) -0.0009(15) -0.0109(14) 0.0203(19)
C15 0.050(2) 0.0390(16) 0.069(2) 0.0203(15) 0.0202(17) 0.0040(14)
C16 0.0314(15) 0.0421(15) 0.0439(15) -0.0039(12) -0.0158(12) -0.0012(12)
C17 0.0411(16) 0.0350(13) 0.0265(12) -0.0004(10) -0.0083(11) 0.0019(12)
C18 0.0321(14) 0.0267(11) 0.0267(12) -0.0003(9) -0.0075(11) 0.0006(10)
C19 0.0432(17) 0.0272(12) 0.0325(13) 0.0020(10) -0.0090(12) 0.0044(11)
C20 0.0374(16) 0.0268(12) 0.0392(14) -0.0027(11) -0.0090(12) 0.0060(11)
C21 0.0332(15) 0.0302(12) 0.0295(13) -0.0069(10) -0.0048(11) 0.0032(11)
C22 0.0263(13) 0.0279(11) 0.0222(11) -0.0010(9) -0.0021(10) -0.0013(10)
C23 0.0355(15) 0.0321(12) 0.0231(12) -0.0022(10) -0.0058(11) 0.0045(11)
C24 0.0352(16) 0.0375(14) 0.0339(14) 0.0007(11) 0.0016(12) -0.0041(12)
C25 0.0377(16) 0.0269(12) 0.0503(16) -0.0099(11) -0.0060(13) -0.0056(11)
C26 0.0392(16) 0.0300(13) 0.0482(16) -0.0007(11) -0.0152(13) -0.0143(12)
C27 0.0467(18) 0.0295(13) 0.0514(17) 0.0020(12) -0.0212(14) -0.0073(12)
C28 0.062(2) 0.0532(18) 0.0511(18) 0.0113(15) -0.0151(16) -0.0225(17)
N1A 0.041(3) 0.0232(19) 0.0551(17) 0.0002(14) -0.0238(18) -0.0071(19)
N2A 0.046(2) 0.031(3) 0.0325(13) -0.0003(13) 0.0013(15) -0.0165(19)
C3A 0.073(3) 0.038(2) 0.057(3) 0.0029(19) -0.022(3) -0.030(2)
C1A 0.067(3) 0.044(3) 0.055(3) -0.006(2) -0.027(3) -0.016(3)
C6A 0.048(8) 0.042(3) 0.042(6) 0.001(4) 0.002(4) -0.011(5)
C2A 0.060(4) 0.037(3) 0.107(8) -0.007(4) -0.049(5) -0.007(3)
C5A 0.063(7) 0.044(4) 0.053(9) 0.014(6) 0.002(7) -0.003(4)
C4A 0.075(5) 0.043(8) 0.055(2) 0.000(3) -0.006(3) -0.032(4)

loop_
_atom_type_symbol
_atom_type_description
_atom_type_scat_dispersion_real
_atom_type_scat_dispersion_imag
_atom_type_scat_source
Zn Zn 0.2839 1.4301 'International Tables Vol C Tables 4.2.6.8 and 6.1.1.4'
Na Na 0.0362 0.0249 'International Tables Vol C Tables 4.2.6.8 and 6.1.1.4'
O O 0.0106 0.0060 'International Tables Vol C Tables 4.2.6.8 and 6.1.1.4'
N N 0.0061 0.0033 'International Tables Vol C Tables 4.2.6.8 and 6.1.1.4'
C C 0.0033 0.0016 'International Tables Vol C Tables 4.2.6.8 and 6.1.1.4'
H H 0.0000 0.0000 'International Tables Vol C Tables 4.2.6.8 and 6.1.1.4'

loop_
_geom_angle_atom_site_label_1
_geom_angle_atom_site_label_2
_geom_angle_atom_site_label_3
_geom_angle
O1 Zn1 C25 122.06(9)
O1 Zn1 N3 98.86(7)
C25 Zn1 N3 138.39(11)
O1 Zn1 Na1 46.62(5)
C25 Zn1 Na1 163.43(8)
N3 Zn1 Na1 52.69(6)
O1 Na1 N3 78.52(7)
O1 Na1 N1 128.7(2)
N3 Na1 N1 128.5(2)
O1 Na1 N1A 124.6(2)
N3 Na1 N1A 133.90(19)
N1 Na1 N1A 5.9(4)
O1 Na1 N2 134.5(5)
N3 Na1 N2 120.7(5)
N1 Na1 N2 74.2(5)
N1A Na1 N2 74.0(5)
O1 Na1 N2A 135.3(5)
N3 Na1 N2A 122.7(5)
N1 Na1 N2A 71.9(5)
N1A Na1 N2A 71.6(5)
N2 Na1 N2A 2.5(9)
O1 Na1 Zn1 38.90(4)
N3 Na1 Zn1 39.94(4)
N1 Na1 Zn1 147.53(19)
N1A Na1 Zn1 148.18(19)
N2 Na1 Zn1 137.8(5)
N2A Na1 Zn1 140.2(5)
N4 O1 Zn1 113.45(12)
N4 O1 Na1 151.05(13)
Zn1 O1 Na1 94.49(7)
C18 N3 C22 116.42(18)
C18 N3 Zn1 112.79(14)
C22 N3 Zn1 115.98(14)
C18 N3 Na1 110.54(14)
C22 N3 Na1 109.92(14)
Zn1 N3 Na1 87.37(8)
O1 N4 C13 108.64(16)
O1 N4 C9 108.57(16)
C13 N4 C9 118.1(2)
C3 N1 C2 110.5(9)
C3 N1 C1 108.5(8)
C2 N1 C1 104.1(10)
C3 N1 Na1 104.9(7)
C2 N1 Na1 111.2(8)
C1 N1 Na1 117.7(8)
C4 N2 C6 108.9(17)
C4 N2 C5 108(3)
C6 N2 C5 107.9(18)
C4 N2 Na1 100.8(17)
C6 N2 Na1 112.1(19)
C5 N2 Na1 118(2)
N1 C3 C4 114.4(10)
N1 C3 H3A 108.7
C4 C3 H3A 108.7
N1 C3 H3B 108.7
C4 C3 H3B 108.7
H3A C3 H3B 107.6
N2 C4 C3 113.0(16)
N2 C4 H4A 109.0
C3 C4 H4A 109.0
N2 C4 H4B 109.0
C3 C4 H4B 109.0
H4A C4 H4B 107.8
C9 C7 H7A 109.5
C9 C7 H7B 109.5
H7A C7 H7B 109.5
C9 C7 H7C 109.5
H7A C7 H7C 109.5
H7B C7 H7C 109.5
C9 C8 H8A 109.5
C9 C8 H8B 109.5
H8A C8 H8B 109.5
C9 C8 H8C 109.5
H8A C8 H8C 109.5
H8B C8 H8C 109.5
N4 C9 C8 106.1(2)
N4 C9 C7 115.7(2)
C8 C9 C7 108.0(2)
N4 C9 C10 108.23(18)
C8 C9 C10 108.2(2)
C7 C9 C10 110.3(2)
C11 C10 C9 113.6(2)
C11 C10 H10A 108.8
C9 C10 H10A 108.8
C11 C10 H10B 108.8
C9 C10 H10B 108.8
H10A C10 H10B 107.7
C12 C11 C10 108.6(2)
C12 C11 H11A 110.0
C10 C11 H11A 110.0
C12 C11 H11B 110.0
C10 C11 H11B 110.0
H11A C11 H11B 108.3
C11 C12 C13 113.5(2)
C11 C12 H12A 108.9
C13 C12 H12A 108.9
C11 C12 H12B 108.9
C13 C12 H12B 108.9
H12A C12 H12B 107.7
N4 C13 C14 105.4(2)
N4 C13 C12 108.08(19)
C14 C13 C12 108.1(2)
N4 C13 C15 115.1(2)
C14 C13 C15 109.4(3)
C12 C13 C15 110.4(2)
C13 C14 H14A 109.5
C13 C14 H14B 109.5
H14A C14 H14B 109.5
C13 C14 H14C 109.5
H14A C14 H14C 109.5
H14B C14 H14C 109.5
C13 C15 H15A 109.5
C13 C15 H15B 109.5
H15A C15 H15B 109.5
C13 C15 H15C 109.5
H15A C15 H15C 109.5
H15B C15 H15C 109.5
C18 C16 H16A 109.5
C18 C16 H16B 109.5
H16A C16 H16B 109.5
C18 C16 H16C 109.5
H16A C16 H16C 109.5
H16B C16 H16C 109.5
C18 C17 H17A 109.5
C18 C17 H17B 109.5
H17A C17 H17B 109.5
C18 C17 H17C 109.5
H17A C17 H17C 109.5
H17B C17 H17C 109.5
N3 C18 C17 106.4(2)
N3 C18 C19 111.05(19)
C17 C18 C19 108.3(2)
N3 C18 C16 115.7(2)
C17 C18 C16 105.6(2)
C19 C18 C16 109.4(2)
C20 C19 C18 112.9(2)
C20 C19 H19A 109.0
C18 C19 H19A 109.0
C20 C19 H19B 109.0
C18 C19 H19B 109.0
H19A C19 H19B 107.8
C21 C20 C19 109.7(2)
C21 C20 H20A 109.7
C19 C20 H20A 109.7
C21 C20 H20B 109.7
C19 C20 H20B 109.7
H20A C20 H20B 108.2
C20 C21 C22 112.2(2)
C20 C21 H21A 109.2
C22 C21 H21A 109.2
C20 C21 H21B 109.2
C22 C21 H21B 109.2
H21A C21 H21B 107.9
N3 C22 C23 106.56(19)
N3 C22 C21 110.12(18)
C23 C22 C21 109.2(2)
N3 C22 C24 115.2(2)
C23 C22 C24 106.0(2)
C21 C22 C24 109.5(2)
C22 C23 H23A 109.5
C22 C23 H23B 109.5
H23A C23 H23B 109.5
C22 C23 H23C 109.5
H23A C23 H23C 109.5
H23B C23 H23C 109.5
C22 C24 H24A 109.5
C22 C24 H24B 109.5
H24A C24 H24B 109.5
C22 C24 H24C 109.5
H24A C24 H24C 109.5
H24B C24 H24C 109.5
C26 C25 Zn1 119.31(18)
C26 C25 H25A 107.5
Zn1 C25 H25A 107.5
C26 C25 H25B 107.5
Zn1 C25 H25B 107.5
H25A C25 H25B 107.0
C25 C26 C27 114.4(2)
C25 C26 H26A 108.7
C27 C26 H26A 108.7
C25 C26 H26B 108.7
C27 C26 H26B 108.7
H26A C26 H26B 107.6
C28 C27 C26 113.1(3)
C28 C27 H27A 109.0
C26 C27 H27A 109.0
C28 C27 H27B 109.0
C26 C27 H27B 109.0
H27A C27 H27B 107.8
C27 C28 H28A 109.5
C27 C28 H28B 109.5
H28A C28 H28B 109.5
C27 C28 H28C 109.5
H28A C28 H28C 109.5
H28B C28 H28C 109.5
C1A N1A C3A 111.6(8)
C1A N1A C2A 108.8(9)
C3A N1A C2A 110.1(8)
C1A N1A Na1 108.2(7)
C3A N1A Na1 103.8(7)
C2A N1A Na1 114.3(8)
C4A N2A C6A 112.4(17)
C4A N2A C5A 107(3)
C6A N2A C5A 108.3(17)
C4A N2A Na1 105.7(17)
C6A N2A Na1 102.5(19)
C5A N2A Na1 121(2)
N1A C3A C4A 114.3(11)
N1A C3A H3A1 108.7
C4A C3A H3A1 108.7
N1A C3A H3A2 108.7
C4A C3A H3A2 108.7
H3A1 C3A H3A2 107.6
N1A C1A H1A1 109.5
N1A C1A H1A2 109.5
H1A1 C1A H1A2 109.5
N1A C1A H1A3 109.5
H1A1 C1A H1A3 109.5
H1A2 C1A H1A3 109.5
N2A C6A H6A1 109.5
N2A C6A H6A2 109.5
H6A1 C6A H6A2 109.5
N2A C6A H6A3 109.5
H6A1 C6A H6A3 109.5
H6A2 C6A H6A3 109.5
N1A C2A H2A1 109.5
N1A C2A H2A2 109.5
H2A1 C2A H2A2 109.5
N1A C2A H2A3 109.5
H2A1 C2A H2A3 109.5
H2A2 C2A H2A3 109.5
N2A C5A H5A1 109.5
N2A C5A H5A2 109.5
H5A1 C5A H5A2 109.5
N2A C5A H5A3 109.5
H5A1 C5A H5A3 109.5
H5A2 C5A H5A3 109.5
N2A C4A C3A 114.0(17)
N2A C4A H4A1 108.7
C3A C4A H4A1 108.7
N2A C4A H4A2 108.7
C3A C4A H4A2 108.7
H4A1 C4A H4A2 107.6

loop_
_geom_bond_atom_site_label_1
_geom_bond_atom_site_label_2
_geom_bond_distance
Zn1 O1 1.9477(17)
Zn1 C25 1.973(2)
Zn1 N3 1.9874(18)
Zn1 Na1 3.0925(9)
Na1 O1 2.2546(17)
Na1 N3 2.462(2)
Na1 N1 2.517(16)
Na1 N1A 2.546(16)
Na1 N2 2.64(4)
Na1 N2A 2.70(4)
O1 N4 1.446(2)
N3 C18 1.471(3)
N3 C22 1.486(3)
N4 C13 1.478(3)
N4 C9 1.485(3)
N1 C3 1.467(8)
N1 C2 1.470(8)
N1 C1 1.472(8)
N2 C4 1.465(8)
N2 C6 1.468(9)
N2 C5 1.470(8)
C1 H1A 0.9800
C1 H1B 0.9800
C1 H1C 0.9800
C2 H2A 0.9800
C2 H2B 0.9800
C2 H2C 0.9800
C3 C4 1.515(9)
C3 H3A 0.9900
C3 H3B 0.9900
C4 H4A 0.9900
C4 H4B 0.9900
C5 H5A 0.9800
C5 H5B 0.9800
C5 H5C 0.9800
C6 H6A 0.9800
C6 H6B 0.9800
C6 H6C 0.9800
C7 C9 1.531(3)
C7 H7A 0.9800
C7 H7B 0.9800
C7 H7C 0.9800
C8 C9 1.524(4)
C8 H8A 0.9800
C8 H8B 0.9800
C8 H8C 0.9800
C9 C10 1.532(3)
C10 C11 1.509(4)
C10 H10A 0.9900
C10 H10B 0.9900
C11 C12 1.509(4)
C11 H11A 0.9900
C11 H11B 0.9900
C12 C13 1.531(3)
C12 H12A 0.9900
C12 H12B 0.9900
C13 C14 1.528(4)
C13 C15 1.534(4)
C14 H14A 0.9800
C14 H14B 0.9800
C14 H14C 0.9800
C15 H15A 0.9800
C15 H15B 0.9800
C15 H15C 0.9800
C16 C18 1.544(4)
C16 H16A 0.9800
C16 H16B 0.9800
C16 H16C 0.9800
C17 C18 1.533(3)
C17 H17A 0.9800
C17 H17B 0.9800
C17 H17C 0.9800
C18 C19 1.533(3)
C19 C20 1.522(3)
C19 H19A 0.9900
C19 H19B 0.9900
C20 C21 1.519(4)
C20 H20A 0.9900
C20 H20B 0.9900
C21 C22 1.527(3)
C21 H21A 0.9900
C21 H21B 0.9900
C22 C23 1.524(3)
C22 C24 1.546(4)
C23 H23A 0.9800
C23 H23B 0.9800
C23 H23C 0.9800
C24 H24A 0.9800
C24 H24B 0.9800
C24 H24C 0.9800
C25 C26 1.519(4)
C25 H25A 0.9900
C25 H25B 0.9900
C26 C27 1.522(4)
C26 H26A 0.9900
C26 H26B 0.9900
C27 C28 1.515(4)
C27 H27A 0.9900
C27 H27B 0.9900
C28 H28A 0.9800
C28 H28B 0.9800
C28 H28C 0.9800
N1A C1A 1.467(8)
N1A C3A 1.469(8)
N1A C2A 1.474(8)
N2A C4A 1.466(8)
N2A C6A 1.467(8)
N2A C5A 1.469(9)
C3A C4A 1.512(9)
C3A H3A1 0.9900
C3A H3A2 0.9900
C1A H1A1 0.9800
C1A H1A2 0.9800
C1A H1A3 0.9800
C6A H6A1 0.9800
C6A H6A2 0.9800
C6A H6A3 0.9800
C2A H2A1 0.9800
C2A H2A2 0.9800
C2A H2A3 0.9800
C5A H5A1 0.9800
C5A H5A2 0.9800
C5A H5A3 0.9800
C4A H4A1 0.9900
C4A H4A2 0.9900

loop_
_geom_torsion_atom_site_label_1
_geom_torsion_atom_site_label_2
_geom_torsion_atom_site_label_3
_geom_torsion_atom_site_label_4
_geom_torsion
C25 Zn1 Na1 O1 -52.0(3)
N3 Zn1 Na1 O1 170.66(10)
O1 Zn1 Na1 N3 -170.66(10)
C25 Zn1 Na1 N3 137.3(3)
O1 Zn1 Na1 N1 -84.6(4)
C25 Zn1 Na1 N1 -136.7(5)
N3 Zn1 Na1 N1 86.0(4)
O1 Zn1 Na1 N1A -73.6(4)
C25 Zn1 Na1 N1A -125.6(5)
N3 Zn1 Na1 N1A 97.1(4)
O1 Zn1 Na1 N2 107.1(8)
C25 Zn1 Na1 N2 55.1(9)
N3 Zn1 Na1 N2 -82.2(8)
O1 Zn1 Na1 N2A 106.3(8)
C25 Zn1 Na1 N2A 54.2(9)
N3 Zn1 Na1 N2A -83.1(8)
C25 Zn1 O1 N4 -7.60(18)
N3 Zn1 O1 N4 -179.72(13)
Na1 Zn1 O1 N4 -172.22(16)
C25 Zn1 O1 Na1 164.62(11)
N3 Zn1 O1 Na1 -7.51(8)
N3 Na1 O1 N4 171.2(3)
N1 Na1 O1 N4 -58.1(4)
N1A Na1 O1 N4 -52.8(4)
N2 Na1 O1 N4 49.2(8)
N2A Na1 O1 N4 45.9(8)
Zn1 Na1 O1 N4 165.1(3)
N3 Na1 O1 Zn1 6.10(6)
N1 Na1 O1 Zn1 136.8(2)
N1A Na1 O1 Zn1 142.1(2)
N2 Na1 O1 Zn1 -115.9(7)
N2A Na1 O1 Zn1 -119.2(7)
O1 Zn1 N3 C18 118.06(16)
C25 Zn1 N3 C18 -51.9(2)
Na1 Zn1 N3 C18 111.21(17)
O1 Zn1 N3 C22 -104.06(17)
C25 Zn1 N3 C22 86.0(2)
Na1 Zn1 N3 C22 -110.92(18)
O1 Zn1 N3 Na1 6.86(7)
C25 Zn1 N3 Na1 -163.07(13)
O1 Na1 N3 C18 -119.36(14)
N1 Na1 N3 C18 109.8(3)
N1A Na1 N3 C18 113.2(3)
N2 Na1 N3 C18 15.9(6)
N2A Na1 N3 C18 17.6(6)
Zn1 Na1 N3 C18 -113.39(15)
O1 Na1 N3 C22 110.76(14)
N1 Na1 N3 C22 -20.1(3)
N1A Na1 N3 C22 -16.7(3)
N2 Na1 N3 C22 -114.0(6)
N2A Na1 N3 C22 -112.2(6)
Zn1 Na1 N3 C22 116.72(15)
O1 Na1 N3 Zn1 -5.97(6)
N1 Na1 N3 Zn1 -136.8(3)
N1A Na1 N3 Zn1 -133.4(3)
N2 Na1 N3 Zn1 129.3(6)
N2A Na1 N3 Zn1 131.0(6)
Zn1 O1 N4 C13 115.36(18)
Na1 O1 N4 C13 -48.4(3)
Zn1 O1 N4 C9 -114.99(16)
Na1 O1 N4 C9 81.2(3)
O1 Na1 N1 C3 147.9(4)
N3 Na1 N1 C3 -103.9(5)
N1A Na1 N1 C3 100(4)
N2 Na1 N1 C3 13.0(7)
N2A Na1 N1 C3 13.8(7)
Zn1 Na1 N1 C3 -158.9(4)
O1 Na1 N1 C2 28.5(7)
N3 Na1 N1 C2 136.6(5)
N1A Na1 N1 C2 -19(3)
N2 Na1 N1 C2 -106.5(8)
N2A Na1 N1 C2 -105.6(8)
Zn1 Na1 N1 C2 81.7(7)
O1 Na1 N1 C1 -91.4(6)
N3 Na1 N1 C1 16.8(7)
N1A Na1 N1 C1 -139(4)
N2 Na1 N1 C1 133.7(8)
N2A Na1 N1 C1 134.5(8)
Zn1 Na1 N1 C1 -38.2(9)
O1 Na1 N2 C4 -111.4(11)
N3 Na1 N2 C4 143.6(9)
N1 Na1 N2 C4 17.8(11)
N1A Na1 N2 C4 11.7(10)
N2A Na1 N2 C4 -1(23)
Zn1 Na1 N2 C4 -168.7(7)
O1 Na1 N2 C6 4.2(17)
N3 Na1 N2 C6 -100.7(13)
N1 Na1 N2 C6 133.4(14)
N1A Na1 N2 C6 127.3(14)
N2A Na1 N2 C6 115(25)
Zn1 Na1 N2 C6 -53.1(17)
O1 Na1 N2 C5 130.7(19)
N3 Na1 N2 C5 26(2)
N1 Na1 N2 C5 -100(2)
N1A Na1 N2 C5 -106(2)
N2A Na1 N2 C5 -119(25)
Zn1 Na1 N2 C5 73(2)
C2 N1 C3 C4 74.9(15)
C1 N1 C3 C4 -171.6(12)
Na1 N1 C3 C4 -45.0(12)
C6 N2 C4 C3 -166.3(19)
C5 N2 C4 C3 77(2)
Na1 N2 C4 C3 -48.3(14)
N1 C3 C4 N2 71.1(19)
O1 N4 C9 C8 67.5(2)
C13 N4 C9 C8 -168.4(2)
O1 N4 C9 C7 -52.3(3)
C13 N4 C9 C7 71.9(3)
O1 N4 C9 C10 -176.59(18)
C13 N4 C9 C10 -52.4(3)
N4 C9 C10 C11 52.8(3)
C8 C9 C10 C11 167.4(2)
C7 C9 C10 C11 -74.7(3)
C9 C10 C11 C12 -56.3(3)
C10 C11 C12 C13 56.7(3)
O1 N4 C13 C14 -67.6(3)
C9 N4 C13 C14 168.2(2)
O1 N4 C13 C12 176.9(2)
C9 N4 C13 C12 52.8(3)
O1 N4 C13 C15 53.0(3)
C9 N4 C13 C15 -71.2(3)
C11 C12 C13 N4 -53.7(3)
C11 C12 C13 C14 -167.3(2)
C11 C12 C13 C15 73.0(3)
C22 N3 C18 C17 168.1(2)
Zn1 N3 C18 C17 -54.2(2)
Na1 N3 C18 C17 41.8(2)
C22 N3 C18 C19 50.4(3)
Zn1 N3 C18 C19 -171.89(17)
Na1 N3 C18 C19 -75.9(2)
C22 N3 C18 C16 -75.1(3)
Zn1 N3 C18 C16 62.6(2)
Na1 N3 C18 C16 158.61(17)
N3 C18 C19 C20 -50.7(3)
C17 C18 C19 C20 -167.2(2)
C16 C18 C19 C20 78.2(3)
C18 C19 C20 C21 54.1(3)
C19 C20 C21 C22 -56.0(3)
C18 N3 C22 C23 -170.5(2)
Zn1 N3 C22 C23 53.2(2)
Na1 N3 C22 C23 -43.8(2)
C18 N3 C22 C21 -52.2(3)
Zn1 N3 C22 C21 171.45(16)
Na1 N3 C22 C21 74.4(2)
C18 N3 C22 C24 72.2(3)
Zn1 N3 C22 C24 -64.1(2)
Na1 N3 C22 C24 -161.13(17)
C20 C21 C22 N3 54.2(3)
C20 C21 C22 C23 170.9(2)
C20 C21 C22 C24 -73.5(3)
O1 Zn1 C25 C26 144.6(2)
N3 Zn1 C25 C26 -47.2(3)
Na1 Zn1 C25 C26 -172.86(18)
Zn1 C25 C26 C27 -64.5(3)
C25 C26 C27 C28 175.6(2)
O1 Na1 N1A C1A -135.1(5)
N3 Na1 N1A C1A -25.9(7)
N1 Na1 N1A C1A 0(3)
N2 Na1 N1A C1A 91.5(8)
N2A Na1 N1A C1A 92.1(8)
Zn1 Na1 N1A C1A -88.0(6)
O1 Na1 N1A C3A 106.3(5)
N3 Na1 N1A C3A -144.6(4)
N1 Na1 N1A C3A -118(4)
N2 Na1 N1A C3A -27.2(7)
N2A Na1 N1A C3A -26.6(7)
Zn1 Na1 N1A C3A 153.3(4)
O1 Na1 N1A C2A -13.7(7)
N3 Na1 N1A C2A 95.4(6)
N1 Na1 N1A C2A 122(4)
N2 Na1 N1A C2A -147.2(9)
N2A Na1 N1A C2A -146.6(9)
Zn1 Na1 N1A C2A 33.3(8)
O1 Na1 N2A C4A -122.7(11)
N3 Na1 N2A C4A 129.1(10)
N1 Na1 N2A C4A 4.4(11)
N1A Na1 N2A C4A -1.8(11)
N2 Na1 N2A C4A 165(25)
Zn1 Na1 N2A C4A 178.3(7)
O1 Na1 N2A C6A -4.9(16)
N3 Na1 N2A C6A -113.0(11)
N1 Na1 N2A C6A 122.3(13)
N1A Na1 N2A C6A 116.1(13)
N2 Na1 N2A C6A -77(24)
Zn1 Na1 N2A C6A -63.8(15)
O1 Na1 N2A C5A 115.9(18)
N3 Na1 N2A C5A 8(2)
N1 Na1 N2A C5A -116.9(19)
N1A Na1 N2A C5A -123.1(19)
N2 Na1 N2A C5A 44(23)
Zn1 Na1 N2A C5A 57(2)
C1A N1A C3A C4A -59.3(14)
C2A N1A C3A C4A 179.8(11)
Na1 N1A C3A C4A 57.0(10)
C6A N2A C4A C3A -80(2)
C5A N2A C4A C3A 161.4(19)
Na1 N2A C4A C3A 31.0(16)
N1A C3A C4A N2A -64.9(16)
